data_4317957
loop_
_publ_author_name
'Romana Anulewicz-Ostrowska'
'Sergiusz Luli\'nski'
'Edyta Pindelska'
'Janusz Serwatowski'

_publ_contact_author
;
    Sergiusz Lulinski
    Faculty of Chemistry
    Warsaw University of Technology
    Noakowskiego 3,
    PL-00-664 Warsaw
    Poland
;
_publ_contact_author_email serek@ch.pw.edu.pl
_publ_contact_author_fax '048 22 6282741'
_publ_contact_author_phone '048 22 6607575'
_publ_section_title
;
 Reactions of Hydroxymesitylboranes with Metal Alkyls: An Approach to New
 Sterically Hindered (Metaloxy)mesitylboranes
;
_journal_name_full 'Inorganic Chemistry'
_journal_page_first 2525
_journal_page_last 2528
_journal_paper_doi 10.1021/ic0112490
_journal_volume 41
_journal_year 2002
_chemical_formula_moiety '[(m-Mes2BO)ZnEt]2(C6H5CH3)'
_chemical_formula_sum 'C47 H54 B2 O2 Zn2'
_chemical_formula_weight 803.26
_chemical_melting_point 415
_chemical_name_systematic
;
  ?
;
_space_group_IT_number 14
_symmetry_cell_setting monoclinic
_symmetry_space_group_name_Hall '-P 2yn'
_symmetry_space_group_name_H-M 'P 1 21/n 1'
_atom_sites_solution_hydrogens geom
_atom_sites_solution_primary direct
_atom_sites_solution_secondary difmap
_audit_creation_method SHELXL-97
_cell_angle_alpha 90.00
_cell_angle_beta 117.83(3)
_cell_angle_gamma 90.00
_cell_formula_units_Z 2
_cell_length_a 15.020(3)
_cell_length_b 10.740(2)
_cell_length_c 15.650(3)
_cell_measurement_reflns_used 4300
_cell_measurement_temperature 293(2)
_cell_measurement_theta_max 20
_cell_measurement_theta_min 3
_cell_volume 2232.6(10)
_computing_cell_refinement KUMA4RED
_computing_data_collection KUMA4CCD
_computing_data_reduction KUMA4RED
_computing_molecular_graphics SHELXTL
_computing_publication_material SHELXTL
_computing_structure_refinement 'SHELXL-97 (Sheldrick, 1997)'
_computing_structure_solution 'SHELXS-97 (Sheldrick, 1990)'
_diffrn_ambient_temperature 293(2)
_diffrn_detector_area_resol_mean 1K
_diffrn_measured_fraction_theta_full 0.995
_diffrn_measured_fraction_theta_max 0.995
_diffrn_measurement_device_type KUMA4CCD
_diffrn_measurement_method omega
_diffrn_radiation_monochromator graphite
_diffrn_radiation_source 'fine-focus sealed tube'
_diffrn_radiation_type MoK\a
_diffrn_radiation_wavelength 0.71073
_diffrn_reflns_av_R_equivalents 0.1107
_diffrn_reflns_av_sigmaI/netI 0.0430
_diffrn_reflns_limit_h_max 15
_diffrn_reflns_limit_h_min -15
_diffrn_reflns_limit_k_max 10
_diffrn_reflns_limit_k_min -10
_diffrn_reflns_limit_l_max 15
_diffrn_reflns_limit_l_min -15
_diffrn_reflns_number 23919
_diffrn_reflns_theta_full 21.00
_diffrn_reflns_theta_max 21.00
_diffrn_reflns_theta_min 3.31
_diffrn_standards_decay_% 3
_diffrn_standards_interval_count '50 frames'
_diffrn_standards_number 1frame
_exptl_absorpt_coefficient_mu 1.108
_exptl_crystal_density_diffrn 1.195
_exptl_crystal_density_method 'not measured'
_exptl_crystal_F_000 844
_exptl_crystal_size_max 0.30
_exptl_crystal_size_mid 0.24
_exptl_crystal_size_min 0.10
_refine_diff_density_max 2.549
_refine_diff_density_min -0.591
_refine_diff_density_rms 0.113
_refine_ls_extinction_coef 0.0000(19)
_refine_ls_extinction_expression Fc^*^=kFc[1+0.001xFc^2^\l^3^/sin(2\q)]^-1/4^
_refine_ls_extinction_method SHELXL
_refine_ls_goodness_of_fit_ref 1.162
_refine_ls_hydrogen_treatment mixed
_refine_ls_matrix_type full
_refine_ls_number_parameters 261
_refine_ls_number_reflns 2381
_refine_ls_number_restraints 0
_refine_ls_restrained_S_all 1.162
_refine_ls_R_factor_all 0.1018
_refine_ls_R_factor_gt 0.0901
_refine_ls_shift/su_max 2.879
_refine_ls_shift/su_mean 0.011
_refine_ls_structure_factor_coef Fsqd
_refine_ls_weighting_details 'calc w=1/[\s^2^(Fo^2^)+(0.2000P)^2^+0.0000P] where P=(Fo^2^+2Fc^2^)/3'
_refine_ls_weighting_scheme calc
_refine_ls_wR_factor_gt 0.2500
_refine_ls_wR_factor_ref 0.2729
_reflns_number_gt 1848
_reflns_number_total 2381
_reflns_threshold_expression >2sigma(I)
_cod_data_source_file ic0112490_2.cif
_cod_data_source_block 2
_cod_original_cell_volume 2232.6(8)
_cod_database_code 4317957

loop_
_symmetry_equiv_pos_as_xyz
'x, y, z'
'-x+1/2, y+1/2, -z+1/2'
'-x, -y, -z'
'x-1/2, -y-1/2, z-1/2'

loop_
_atom_site_label
_atom_site_type_symbol
_atom_site_fract_x
_atom_site_fract_y
_atom_site_fract_z
_atom_site_U_iso_or_equiv
_atom_site_adp_type
_atom_site_occupancy
_atom_site_symmetry_multiplicity
_atom_site_calc_flag
_atom_site_refinement_flags
_atom_site_disorder_assembly
_atom_site_disorder_group
Zn1 Zn 0.41331(6) 0.55588(8) 0.91287(5) 0.0548(7) Uani 1 1 d . . .
O1 O 0.5522(3) 0.4980(5) 0.9551(3) 0.0580(14) Uani 1 1 d . . .
B1 B 0.6081(6) 0.5002(8) 0.9085(6) 0.056(2) Uani 1 1 d . . .
C1 C 0.9358(6) 0.4416(8) 1.0829(6) 0.068(3) Uani 1 1 d . . .
C2 C 0.8794(6) 0.3637(9) 1.0072(6) 0.072(2) Uani 1 1 d . . .
H2 H 0.9106 0.2965 0.9947 0.086 Uiso 1 1 calc R . .
C3 C 0.7761(6) 0.3829(8) 0.9484(5) 0.060(2) Uani 1 1 d . . .
C4 C 0.8873(6) 0.5378(8) 1.1020(6) 0.064(2) Uani 1 1 d . . .
H4 H 0.9243 0.5912 1.1533 0.077 Uiso 1 1 calc R . .
C5 C 0.7848(6) 0.5570(6) 1.0468(6) 0.056(2) Uani 1 1 d . . .
C6 C 0.7248(5) 0.4777(7) 0.9687(5) 0.0504(19) Uani 1 1 d . . .
C7 C 1.0486(6) 0.4185(10) 1.1432(8) 0.100(3) Uani 1 1 d . . .
H7A H 1.0847 0.4677 1.1184 0.150 Uiso 1 1 calc R . .
H7B H 1.0626 0.3319 1.1401 0.150 Uiso 1 1 calc R . .
H7C H 1.0693 0.4413 1.2092 0.150 Uiso 1 1 calc R . .
C8 C 0.7412(6) 0.6680(8) 1.0736(6) 0.074(2) Uani 1 1 d . . .
H8A H 0.7913 0.7321 1.1003 0.111 Uiso 1 1 calc R . .
H8B H 0.7204 0.6434 1.1206 0.111 Uiso 1 1 calc R . .
H8C H 0.6841 0.6990 1.0170 0.111 Uiso 1 1 calc R . .
C9 C 0.7194(6) 0.2958(9) 0.8638(6) 0.086(3) Uani 1 1 d . . .
H9A H 0.6944 0.3418 0.8045 0.129 Uiso 1 1 calc R . .
H9B H 0.6640 0.2590 0.8693 0.129 Uiso 1 1 calc R . .
H9C H 0.7639 0.2314 0.8642 0.129 Uiso 1 1 calc R . .
C10 C 0.4403(6) 0.5624(8) 0.5934(6) 0.067(2) Uani 1 1 d . . .
C11 C 0.5169(6) 0.6372(8) 0.6511(6) 0.069(2) Uani 1 1 d . . .
H11 H 0.5315 0.7056 0.6234 0.082 Uiso 1 1 calc R . .
C12 C 0.5753(6) 0.6176(7) 0.7501(6) 0.059(2) Uani 1 1 d . . .
C13 C 0.5507(5) 0.5193(7) 0.7959(5) 0.0482(18) Uani 1 1 d . . .
C14 C 0.4706(6) 0.4400(7) 0.7343(6) 0.062(2) Uani 1 1 d . . .
C15 C 0.4184(7) 0.4623(8) 0.6356(6) 0.067(2) Uani 1 1 d . . .
H15 H 0.3671 0.4081 0.5968 0.080 Uiso 1 1 calc R . .
C16 C 0.3815(8) 0.5880(11) 0.4858(6) 0.100(3) Uani 1 1 d . . .
H16A H 0.4183 0.6456 0.4673 0.151 Uiso 1 1 calc R . .
H16B H 0.3172 0.6231 0.4713 0.151 Uiso 1 1 calc R . .
H16C H 0.3718 0.5116 0.4507 0.151 Uiso 1 1 calc R . .
C17 C 0.4401(6) 0.3265(8) 0.7725(6) 0.075(2) Uani 1 1 d . . .
H17A H 0.4107 0.2653 0.7221 0.113 Uiso 1 1 calc R . .
H17B H 0.3918 0.3505 0.7934 0.113 Uiso 1 1 calc R . .
H17C H 0.4984 0.2919 0.8260 0.113 Uiso 1 1 calc R . .
C18 C 0.6610(7) 0.7045(9) 0.8076(6) 0.085(3) Uani 1 1 d . . .
H18A H 0.6520 0.7400 0.8593 0.127 Uiso 1 1 calc R . .
H18B H 0.6626 0.7697 0.7664 0.127 Uiso 1 1 calc R . .
H18C H 0.7233 0.6592 0.8339 0.127 Uiso 1 1 calc R . .
C20 C 0.3074(6) 0.6470(8) 0.8071(6) 0.079(3) Uani 1 1 d . . .
H20A H 0.2745 0.7004 0.8338 0.095 Uiso 1 1 calc R . .
H20B H 0.3386 0.7006 0.7788 0.095 Uiso 1 1 calc R . .
C21 C 0.2279(7) 0.5710(8) 0.7274(7) 0.078(3) Uani 1 1 d . . .
H21A H 0.1920 0.5224 0.7529 0.117 Uiso 1 1 calc R . .
H21B H 0.2590 0.5165 0.7006 0.117 Uiso 1 1 calc R . .
H21C H 0.1818 0.6255 0.6779 0.117 Uiso 1 1 calc R . .
C40 C 1.0378(11) 0.4037(13) 0.5367(10) 0.108(4) Uani 1 1 d . . .
C41 C 0.9735(19) 0.501(2) 0.5273(16) 0.098(7) Uani 0.50 1 d P . .
C42 C 0.9108(12) 0.5020(17) 0.5791(11) 0.136(4) Uani 1 1 d . . .
C43 C 0.981(2) 0.401(3) 0.5844(19) 0.126(9) Uani 0.50 1 d P . .
C44 C 1.093(2) 0.395(3) 0.488(2) 0.134(9) Uani 0.50 1 d P . .

loop_
_atom_site_aniso_label
_atom_site_aniso_U_11
_atom_site_aniso_U_22
_atom_site_aniso_U_33
_atom_site_aniso_U_23
_atom_site_aniso_U_13
_atom_site_aniso_U_12
Zn1 0.0435(9) 0.0682(9) 0.0447(9) 0.0066(4) 0.0138(6) 0.0065(3)
O1 0.044(3) 0.086(4) 0.053(3) 0.015(3) 0.030(3) 0.012(3)
B1 0.053(6) 0.048(5) 0.063(6) 0.001(4) 0.024(5) -0.001(4)
C1 0.038(5) 0.103(7) 0.050(5) 0.012(4) 0.009(4) -0.008(4)
C2 0.058(6) 0.088(6) 0.081(6) 0.019(5) 0.042(5) 0.018(5)
C3 0.064(6) 0.067(5) 0.061(5) -0.001(4) 0.039(5) 0.007(4)
C4 0.050(6) 0.072(6) 0.061(5) -0.002(4) 0.018(5) -0.013(4)
C5 0.052(5) 0.062(5) 0.056(5) -0.005(4) 0.027(5) 0.002(3)
C6 0.042(4) 0.070(5) 0.046(5) 0.004(4) 0.026(4) -0.004(4)
C7 0.049(6) 0.151(9) 0.091(7) 0.033(7) 0.026(5) 0.021(6)
C8 0.065(5) 0.088(6) 0.066(5) -0.014(4) 0.027(4) -0.006(4)
C9 0.068(6) 0.090(6) 0.094(7) -0.020(5) 0.033(5) 0.015(5)
C10 0.049(5) 0.111(7) 0.039(5) 0.002(5) 0.020(4) 0.014(4)
C11 0.071(6) 0.082(6) 0.057(6) 0.021(4) 0.033(5) 0.021(5)
C12 0.060(5) 0.057(5) 0.069(6) 0.002(4) 0.038(5) 0.001(4)
C13 0.039(4) 0.061(4) 0.051(5) -0.005(4) 0.026(4) -0.002(4)
C14 0.050(5) 0.079(6) 0.056(6) -0.001(4) 0.024(5) 0.005(4)
C15 0.057(5) 0.083(6) 0.056(6) -0.016(4) 0.024(5) 0.005(4)
C16 0.087(7) 0.147(9) 0.052(6) 0.015(6) 0.020(5) 0.023(6)
C17 0.063(5) 0.091(6) 0.072(5) -0.010(5) 0.032(5) -0.017(4)
C18 0.092(7) 0.088(6) 0.073(6) 0.018(5) 0.038(5) -0.007(5)
C20 0.067(6) 0.090(6) 0.055(5) 0.004(4) 0.008(4) 0.002(5)
C21 0.073(6) 0.073(6) 0.078(7) 0.005(4) 0.028(6) -0.001(4)
C40 0.099(10) 0.091(8) 0.098(10) 0.004(8) 0.016(8) -0.011(8)
C41 0.11(2) 0.070(13) 0.086(17) 0.008(14) 0.019(12) -0.025(15)
C42 0.140(12) 0.151(13) 0.126(11) -0.021(11) 0.070(10) -0.018(12)
C43 0.09(2) 0.14(2) 0.085(17) 0.010(18) -0.003(14) -0.031(18)
C44 0.085(18) 0.15(3) 0.11(2) -0.020(19) -0.005(15) -0.011(18)

loop_
_atom_type_symbol
_atom_type_description
_atom_type_scat_dispersion_real
_atom_type_scat_dispersion_imag
_atom_type_scat_source
C C 0.0033 0.0016 'International Tables Vol C Tables 4.2.6.8 and 6.1.1.4'
H H 0.0000 0.0000 'International Tables Vol C Tables 4.2.6.8 and 6.1.1.4'
B B 0.0013 0.0007 'International Tables Vol C Tables 4.2.6.8 and 6.1.1.4'
O O 0.0106 0.0060 'International Tables Vol C Tables 4.2.6.8 and 6.1.1.4'
Zn Zn 0.2839 1.4301 'International Tables Vol C Tables 4.2.6.8 and 6.1.1.4'

loop_
_geom_angle_atom_site_label_1
_geom_angle_atom_site_label_2
_geom_angle_atom_site_label_3
_geom_angle
_geom_angle_site_symmetry_1
_geom_angle_site_symmetry_3
_geom_angle_publ_flag
C20 Zn1 O1 138.8(3) . 3_667 ?
C20 Zn1 O1 139.6(3) . . ?
O1 Zn1 O1 80.6(2) 3_667 . ?
C20 Zn1 Zn1 173.3(3) . 3_667 ?
O1 Zn1 Zn1 40.36(13) 3_667 3_667 ?
O1 Zn1 Zn1 40.27(13) . 3_667 ?
B1 O1 Zn1 130.5(5) . 3_667 ?
B1 O1 Zn1 130.1(5) . . ?
Zn1 O1 Zn1 99.4(2) 3_667 . ?
O1 B1 C13 117.1(7) . . ?
O1 B1 C6 118.4(7) . . ?
C13 B1 C6 124.5(7) . . ?
C2 C1 C4 118.0(8) . . ?
C2 C1 C7 119.6(9) . . ?
C4 C1 C7 122.4(8) . . ?
C1 C2 C3 121.7(8) . . ?
C1 C2 H2 119.2 . . ?
C3 C2 H2 119.2 . . ?
C6 C3 C2 121.0(8) . . ?
C6 C3 C9 120.2(7) . . ?
C2 C3 C9 118.8(7) . . ?
C1 C4 C5 121.6(8) . . ?
C1 C4 H4 119.2 . . ?
C5 C4 H4 119.2 . . ?
C4 C5 C6 121.5(7) . . ?
C4 C5 C8 116.3(7) . . ?
C6 C5 C8 122.1(7) . . ?
C3 C6 C5 116.0(7) . . ?
C3 C6 B1 123.5(7) . . ?
C5 C6 B1 120.4(7) . . ?
C1 C7 H7A 109.5 . . ?
C1 C7 H7B 109.5 . . ?
H7A C7 H7B 109.5 . . ?
C1 C7 H7C 109.5 . . ?
H7A C7 H7C 109.5 . . ?
H7B C7 H7C 109.5 . . ?
C5 C8 H8A 109.5 . . ?
C5 C8 H8B 109.5 . . ?
H8A C8 H8B 109.5 . . ?
C5 C8 H8C 109.5 . . ?
H8A C8 H8C 109.5 . . ?
H8B C8 H8C 109.5 . . ?
C3 C9 H9A 109.5 . . ?
C3 C9 H9B 109.5 . . ?
H9A C9 H9B 109.5 . . ?
C3 C9 H9C 109.5 . . ?
H9A C9 H9C 109.5 . . ?
H9B C9 H9C 109.5 . . ?
C11 C10 C15 117.7(8) . . ?
C11 C10 C16 120.5(9) . . ?
C15 C10 C16 121.8(9) . . ?
C10 C11 C12 123.5(8) . . ?
C10 C11 H11 118.3 . . ?
C12 C11 H11 118.3 . . ?
C11 C12 C13 119.7(7) . . ?
C11 C12 C18 119.4(7) . . ?
C13 C12 C18 120.8(7) . . ?
C12 C13 C14 116.2(7) . . ?
C12 C13 B1 121.8(7) . . ?
C14 C13 B1 122.0(7) . . ?
C15 C14 C13 120.7(8) . . ?
C15 C14 C17 117.3(8) . . ?
C13 C14 C17 122.0(7) . . ?
C10 C15 C14 122.0(8) . . ?
C10 C15 H15 119.0 . . ?
C14 C15 H15 119.0 . . ?
C10 C16 H16A 109.5 . . ?
C10 C16 H16B 109.5 . . ?
H16A C16 H16B 109.5 . . ?
C10 C16 H16C 109.5 . . ?
H16A C16 H16C 109.5 . . ?
H16B C16 H16C 109.5 . . ?
C14 C17 H17A 109.5 . . ?
C14 C17 H17B 109.5 . . ?
H17A C17 H17B 109.5 . . ?
C14 C17 H17C 109.5 . . ?
H17A C17 H17C 109.5 . . ?
H17B C17 H17C 109.5 . . ?
C12 C18 H18A 109.5 . . ?
C12 C18 H18B 109.5 . . ?
H18A C18 H18B 109.5 . . ?
C12 C18 H18C 109.5 . . ?
H18A C18 H18C 109.5 . . ?
H18B C18 H18C 109.5 . . ?
C21 C20 Zn1 116.8(6) . . ?
C21 C20 H20A 108.1 . . ?
Zn1 C20 H20A 108.1 . . ?
C21 C20 H20B 108.1 . . ?
Zn1 C20 H20B 108.1 . . ?
H20A C20 H20B 107.3 . . ?
C20 C21 H21A 109.5 . . ?
C20 C21 H21B 109.5 . . ?
H21A C21 H21B 109.5 . . ?
C20 C21 H21C 109.5 . . ?
H21A C21 H21C 109.5 . . ?
H21B C21 H21C 109.5 . . ?
C44 C40 C43 175(2) . . ?
C44 C40 C41 125(2) . . ?
C43 C40 C41 59.5(18) . . ?
C44 C40 C41 63(2) . 3_766 ?
C43 C40 C41 121(2) . 3_766 ?
C41 C40 C41 61(2) . 3_766 ?
C43 C41 C40 60(2) . . ?
C43 C41 C40 176(2) . 3_766 ?
C40 C41 C40 119(2) . 3_766 ?
C43 C41 C41 119(4) . 3_766 ?
C40 C41 C41 59(2) . 3_766 ?
C40 C41 C41 59.1(16) 3_766 3_766 ?
C43 C41 C44 124(3) . 3_766 ?
C40 C41 C44 176(3) . 3_766 ?
C40 C41 C44 57.4(18) 3_766 3_766 ?
C41 C41 C44 116(3) 3_766 3_766 ?
C43 C41 C42 62(2) . . ?
C40 C41 C42 122.1(18) . . ?
C40 C41 C42 119(2) 3_766 . ?
C41 C41 C42 176(3) 3_766 . ?
C44 C41 C42 62(2) 3_766 . ?
C43 C42 C41 54.3(15) . . ?
C43 C42 C44 111(2) . 3_766 ?
C41 C42 C44 57.0(17) . 3_766 ?
C41 C43 C40 60.8(19) . . ?
C41 C43 C42 63(2) . . ?
C40 C43 C42 124(2) . . ?
C40 C44 C41 59.4(19) . 3_766 ?
C40 C44 C42 121(3) . 3_766 ?
C41 C44 C42 61.1(18) 3_766 3_766 ?

loop_
_geom_bond_atom_site_label_1
_geom_bond_atom_site_label_2
_geom_bond_distance
_geom_bond_site_symmetry_2
_geom_bond_publ_flag
Zn1 C20 1.941(8) . ?
Zn1 O1 1.969(5) 3_667 ?
Zn1 O1 1.972(4) . ?
Zn1 Zn1 3.0047(18) 3_667 ?
O1 B1 1.345(10) . ?
O1 Zn1 1.969(5) 3_667 ?
B1 C13 1.572(12) . ?
B1 C6 1.574(11) . ?
C1 C2 1.373(12) . ?
C1 C4 1.375(12) . ?
C1 C7 1.526(12) . ?
C2 C3 1.402(11) . ?
C2 H2 0.9300 . ?
C3 C6 1.400(11) . ?
C3 C9 1.517(11) . ?
C4 C5 1.386(11) . ?
C4 H4 0.9300 . ?
C5 C6 1.415(11) . ?
C5 C8 1.511(10) . ?
C7 H7A 0.9600 . ?
C7 H7B 0.9600 . ?
C7 H7C 0.9600 . ?
C8 H8A 0.9600 . ?
C8 H8B 0.9600 . ?
C8 H8C 0.9600 . ?
C9 H9A 0.9600 . ?
C9 H9B 0.9600 . ?
C9 H9C 0.9600 . ?
C10 C11 1.347(12) . ?
C10 C15 1.379(11) . ?
C10 C16 1.518(12) . ?
C11 C12 1.395(11) . ?
C11 H11 0.9300 . ?
C12 C13 1.419(11) . ?
C12 C18 1.502(12) . ?
C13 C14 1.421(11) . ?
C14 C15 1.388(12) . ?
C14 C17 1.520(11) . ?
C15 H15 0.9300 . ?
C16 H16A 0.9600 . ?
C16 H16B 0.9600 . ?
C16 H16C 0.9600 . ?
C17 H17A 0.9600 . ?
C17 H17B 0.9600 . ?
C17 H17C 0.9600 . ?
C18 H18A 0.9600 . ?
C18 H18B 0.9600 . ?
C18 H18C 0.9600 . ?
C20 C21 1.502(12) . ?
C20 H20A 0.9700 . ?
C20 H20B 0.9700 . ?
C21 H21A 0.9600 . ?
C21 H21B 0.9600 . ?
C21 H21C 0.9600 . ?
C40 C44 1.36(4) . ?
C40 C43 1.37(3) . ?
C40 C41 1.38(3) . ?
C40 C41 1.39(3) 3_766 ?
C41 C43 1.37(4) . ?
C41 C40 1.39(3) 3_766 ?
C41 C41 1.41(5) 3_766 ?
C41 C44 1.44(4) 3_766 ?
C41 C42 1.50(3) . ?
C42 C43 1.49(4) . ?
C42 C44 1.51(4) 3_766 ?
C44 C41 1.44(4) 3_766 ?
C44 C42 1.51(4) 3_766 ?
